data_7027396
loop_
_publ_author_name
'Baker, Paul K.'
'Drew, Michael G. B.'
'Evans, Deborah S.'
'Johans, Archie W.'
'Meehan, Margaret M.'

_publ_section_title
;
 Synthesis, molecular structures, fluxional properties and catalytic
 activity of a series of alkyne complexes of molybdenum(II) and
 tungsten(II) containing phosphite donor ligands
;
_journal_issue 15
_journal_name_full 'Journal of the Chemical Society, Dalton Transactions'
_journal_page_first 2541
_journal_paper_doi 10.1039/a902224d
_journal_year 1999
_chemical_formula_moiety Mo(CO)(NCMe)(MeCCMe)I2(P(OPh)3)
_chemical_formula_sum 'C25 H24 I2 Mo N O4 P'
_chemical_formula_weight 783.16
_chemical_name_systematic
; 
 ? 
;
_space_group_IT_number 4
_symmetry_cell_setting monoclinic
_symmetry_space_group_name_Hall 'P 2yb'
_symmetry_space_group_name_H-M 'P 1 21 1'
_atom_sites_solution_hydrogens geom
_atom_sites_solution_primary direct
_atom_sites_solution_secondary difmap
_audit_creation_method SHELXL-97
_cell_angle_alpha 90.00
_cell_angle_beta 92.069(10)
_cell_angle_gamma 90.00
_cell_formula_units_Z 4
_cell_length_a 14.738(16)
_cell_length_b 13.392(15)
_cell_length_c 14.581(17)
_cell_measurement_reflns_used all
_cell_measurement_temperature 293(2)
_cell_volume 2876(6)
_computing_cell_refinement XDS
_computing_data_collection 'XDS (Kabsch, 1991)'
_computing_data_reduction XDS
_computing_molecular_graphics PLATON(Spek,1994)
_computing_structure_refinement 'SHELXL-93 (Sheldrick, 1993)'
_computing_structure_solution 'SHELXS-86 (Sheldrick, 1990)'
_diffrn_ambient_temperature 293(2)
_diffrn_measurement_device 'Marresearch Image Plate'
_diffrn_measurement_method '95 frames at 2^o intervals, counting time 2 min.'
_diffrn_radiation_monochromator graphite
_diffrn_radiation_source 'fine-focus sealed tube'
_diffrn_radiation_type MoK\a
_diffrn_radiation_wavelength 0.71073
_diffrn_reflns_av_R_equivalents 0.0290
_diffrn_reflns_av_sigmaI/netI 0.0526
_diffrn_reflns_limit_h_max 18
_diffrn_reflns_limit_h_min 0
_diffrn_reflns_limit_k_max 14
_diffrn_reflns_limit_k_min -14
_diffrn_reflns_limit_l_max 17
_diffrn_reflns_limit_l_min -17
_diffrn_reflns_number 9497
_diffrn_reflns_theta_max 26.01
_diffrn_reflns_theta_min 2.07
_diffrn_standards_number n/a
_exptl_absorpt_coefficient_mu 2.687
_exptl_absorpt_correction_T_max 1.00
_exptl_absorpt_correction_T_min 0.54
_exptl_absorpt_correction_type 'DIFABS (Walker and Stuart, 1983)'
_exptl_crystal_density_diffrn 1.809
_exptl_crystal_density_method 'not measured'
_exptl_crystal_F_000 1504
_exptl_crystal_size_max 0.25
_exptl_crystal_size_mid 0.15
_exptl_crystal_size_min 0.15
_refine_diff_density_max 0.823
_refine_diff_density_min -1.015
_refine_diff_density_rms 0.135
_refine_ls_abs_structure_details 'Flack H D (1983), Acta Cryst. A39, 876-881'
_refine_ls_abs_structure_Flack 0.34(3)
_refine_ls_extinction_coef 0.00031(18)
_refine_ls_extinction_expression Fc^*^=kFc[1+0.001xFc^2^\l^3^/sin(2\q)]^-1/4^
_refine_ls_extinction_method SHELXL
_refine_ls_goodness_of_fit_ref 1.063
_refine_ls_hydrogen_treatment mixed
_refine_ls_matrix_type full
_refine_ls_number_parameters 620
_refine_ls_number_reflns 9360
_refine_ls_number_restraints 1
_refine_ls_restrained_S_all 1.063
_refine_ls_R_factor_all 0.0915
_refine_ls_R_factor_gt 0.0515
_refine_ls_shift/su_max 0.006
_refine_ls_shift/su_mean 0.000
_refine_ls_structure_factor_coef Fsqd
_refine_ls_weighting_details 'w=1/[\s^2^(Fo^2^)+(0.0989P)^2^+0.0000P] where P=(Fo^2^+2Fc^2^)/3'
_refine_ls_weighting_scheme calc
_refine_ls_wR_factor_gt 0.1375
_refine_ls_wR_factor_ref 0.1554
_reflns_number_gt 6709
_reflns_number_total 9360
_reflns_threshold_expression >2sigma(I)
_cod_data_source_file 902224dsup1.cif
_cod_data_source_block 1
_cod_depositor_comments
;
The following automatic conversions were performed:

'_refine_ls_weighting_scheme' value 'calc
w=1/[\s^2^(Fo^2^)+(0.0989P)^2^+0.0000P] where P=(Fo^2^+2Fc^2^)/3' was
changed to 'calc'. New tag '_refine_ls_weighting_details' was
created. The value of the new tag was set to
'w=1/[\s^2^(Fo^2^)+(0.0989P)^2^+0.0000P] where P=(Fo^2^+2Fc^2^)/3'.

Automatic conversion script
Id: cif_fix_values 3143 2015-03-26 13:38:13Z robertas 
;
_cod_original_sg_symbol_H-M P21
_cod_database_code 7027396

loop_
_symmetry_equiv_pos_as_xyz
'x, y, z'
'-x, y+1/2, -z'

loop_
_atom_site_label
_atom_site_type_symbol
_atom_site_fract_x
_atom_site_fract_y
_atom_site_fract_z
_atom_site_U_iso_or_equiv
_atom_site_adp_type
_atom_site_occupancy
_atom_site_calc_flag
_atom_site_refinement_flags
Mo1A Mo 0.49890(7) 0.37460(8) 0.18321(7) 0.0400(2) Uani 1 d .
I2A I 0.62469(7) 0.42650(8) 0.32860(6) 0.0683(3) Uani 1 d .
I3A I 0.53435(6) 0.17089(7) 0.21715(6) 0.0568(2) Uani 1 d .
P4A P 0.4935(2) 0.5594(2) 0.1787(2) 0.0391(7) Uani 1 d .
O51A O 0.5790(6) 0.6267(6) 0.1638(6) 0.049(2) Uani 1 d .
C52A C 0.6460(8) 0.6145(8) 0.0969(8) 0.040(3) Uani 1 d .
C53A C 0.6196(10) 0.5993(9) 0.0064(9) 0.050(3) Uani 1 d .
H53A H 0.5585 0.5937 -0.0111 0.060 Uiso 1 calc R
C54A C 0.6872(11) 0.5926(11) -0.0586(10) 0.059(4) Uani 1 d .
H54A H 0.6710 0.5842 -0.1204 0.071 Uiso 1 calc R
C55A C 0.7765(10) 0.5984(12) -0.0319(12) 0.068(4) Uani 1 d .
H55A H 0.8210 0.5897 -0.0749 0.082 Uiso 1 calc R
C56A C 0.8012(10) 0.6171(13) 0.0579(12) 0.071(4) Uani 1 d .
H56A H 0.8621 0.6252 0.0755 0.085 Uiso 1 calc R
C57A C 0.7331(10) 0.6239(11) 0.1239(11) 0.062(4) Uani 1 d .
H57A H 0.7489 0.6348 0.1854 0.074 Uiso 1 calc R
O61A O 0.4613(6) 0.6085(6) 0.2714(5) 0.044(2) Uani 1 d .
C62A C 0.4725(9) 0.7068(9) 0.3003(9) 0.052(3) Uani 1 d .
C63A C 0.4472(14) 0.7890(11) 0.2482(12) 0.084(6) Uani 1 d .
H63A H 0.4231 0.7799 0.1889 0.100 Uiso 1 calc R
C64A C 0.4573(15) 0.8867(14) 0.2836(15) 0.103(7) Uani 1 d .
H64A H 0.4415 0.9415 0.2473 0.124 Uiso 1 calc R
C65A C 0.4882(14) 0.8994(15) 0.3656(19) 0.107(9) Uani 1 d .
H65A H 0.4944 0.9641 0.3882 0.128 Uiso 1 calc R
C66A C 0.5135(11) 0.8175(19) 0.4240(19) 0.125(11) Uani 1 d .
H66A H 0.5358 0.8296 0.4834 0.150 Uiso 1 calc R
C67A C 0.5049(9) 0.7187(13) 0.3919(10) 0.067(4) Uani 1 d .
H67A H 0.5197 0.6643 0.4291 0.080 Uiso 1 calc R
O71A O 0.4282(5) 0.6106(6) 0.0990(6) 0.047(2) Uani 1 d .
C72A C 0.3353(9) 0.5989(9) 0.0858(10) 0.050(3) Uani 1 d .
C73A C 0.2742(9) 0.6149(11) 0.1575(10) 0.059(4) Uani 1 d .
H73A H 0.2954 0.6293 0.2169 0.071 Uiso 1 calc R
C74A C 0.1809(11) 0.6082(14) 0.1357(12) 0.076(5) Uani 1 d .
H74A H 0.1393 0.6215 0.1806 0.091 Uiso 1 calc R
C75A C 0.1501(12) 0.5818(13) 0.0476(13) 0.077(5) Uani 1 d .
H75A H 0.0880 0.5760 0.0353 0.092 Uiso 1 calc R
C76A C 0.2074(11) 0.5646(11) -0.0199(11) 0.065(4) Uani 1 d .
H76A H 0.1853 0.5461 -0.0780 0.078 Uiso 1 calc R
C77A C 0.3011(11) 0.5748(11) -0.0021(10) 0.062(4) Uani 1 d .
H77A H 0.3410 0.5654 -0.0494 0.075 Uiso 1 calc R
C22A C 0.4501(12) 0.3683(14) -0.0398(9) 0.075(4) Uani 1 d .
H22A H 0.4032 0.3303 -0.0709 0.090 Uiso 1 calc R
H22B H 0.5080 0.3380 -0.0496 0.090 Uiso 1 calc R
H22C H 0.4499 0.4353 -0.0634 0.090 Uiso 1 calc R
C21A C 0.4338(8) 0.3707(9) 0.0591(8) 0.046(3) Uani 1 d .
C11A C 0.3699(9) 0.3635(8) 0.1224(10) 0.053(3) Uani 1 d .
C12A C 0.2729(9) 0.3467(11) 0.1301(14) 0.073(5) Uani 1 d .
H12A H 0.2451 0.3392 0.0700 0.088 Uiso 1 calc R
H12B H 0.2463 0.4027 0.1603 0.088 Uiso 1 calc R
H12C H 0.2633 0.2872 0.1652 0.088 Uiso 1 calc R
C10A C 0.4098(10) 0.3696(9) 0.2814(10) 0.057(3) Uani 1 d .
O10A O 0.3565(8) 0.3641(9) 0.3373(8) 0.084(3) Uani 1 d .
N30A N 0.6216(7) 0.3656(8) 0.0999(7) 0.047(2) Uani 1 d .
C31A C 0.6828(9) 0.3556(9) 0.0591(9) 0.050(3) Uani 1 d .
C32A C 0.7647(10) 0.3362(12) 0.0056(11) 0.066(4) Uani 1 d .
H32A H 0.8180 0.3433 0.0449 0.080 Uiso 1 calc R
H32B H 0.7670 0.3832 -0.0440 0.080 Uiso 1 calc R
H32C H 0.7620 0.2696 -0.0187 0.080 Uiso 1 calc R
I3B I 0.95919(6) -0.32982(7) 0.28366(6) 0.0554(2) Uani 1 d .
Mo1B Mo 0.94911(6) -0.12288(8) 0.31784(7) 0.0404(2) Uani 1 d .
I2B I 1.02768(7) -0.08241(8) 0.14573(6) 0.0673(3) Uani 1 d .
P4B P 0.9540(2) 0.0616(2) 0.3208(2) 0.0391(7) Uani 1 d .
O51B O 0.9181(6) 0.1176(6) 0.4113(6) 0.0455(19) Uani 1 d .
C52B C 0.8348(8) 0.0978(8) 0.4499(8) 0.040(3) Uani 1 d .
C53B C 0.8364(10) 0.0753(10) 0.5416(9) 0.053(3) Uani 1 d .
H53B H 0.8923 0.0711 0.5732 0.064 Uiso 1 calc R
C54B C 0.7580(11) 0.0584(11) 0.5891(11) 0.065(4) Uani 1 d .
H54B H 0.7600 0.0415 0.6511 0.078 Uiso 1 calc R
C55B C 0.6742(12) 0.0682(11) 0.5382(11) 0.069(4) Uani 1 d .
H55B H 0.6198 0.0573 0.5669 0.082 Uiso 1 calc R
C56B C 0.6734(10) 0.0932(11) 0.4490(11) 0.064(4) Uani 1 d .
H56B H 0.6178 0.0994 0.4172 0.077 Uiso 1 calc R
C57B C 0.7527(9) 0.1101(10) 0.4024(10) 0.053(3) Uani 1 d .
H57B H 0.7505 0.1291 0.3410 0.064 Uiso 1 calc R
O61B O 0.9008(5) 0.1146(6) 0.2379(6) 0.0442(19) Uani 1 d .
C62B C 0.9192(9) 0.2138(10) 0.2107(8) 0.048(3) Uani 1 d .
C63B C 0.8928(12) 0.3888(13) 0.2170(12) 0.082(5) Uani 1 d .
H63B H 0.8611 0.4424 0.2408 0.098 Uiso 1 calc R
C64B C 0.8717(10) 0.2907(10) 0.2462(11) 0.062(4) Uani 1 d .
H64B H 0.8268 0.2794 0.2881 0.074 Uiso 1 calc R
C65B C 0.9579(11) 0.4067(14) 0.1555(14) 0.090(6) Uani 1 d .
H65B H 0.9730 0.4716 0.1394 0.108 Uiso 1 calc R
C66B C 1.0005(11) 0.3266(14) 0.1181(12) 0.075(5) Uani 1 d .
H66B H 1.0425 0.3377 0.0731 0.090 Uiso 1 calc R
C67B C 0.9830(9) 0.2282(11) 0.1453(10) 0.058(4) Uani 1 d .
H67B H 1.0134 0.1746 0.1201 0.070 Uiso 1 calc R
O71B O 1.0462(6) 0.1219(7) 0.3162(6) 0.054(2) Uani 1 d .
C72B C 1.1294(9) 0.1071(8) 0.3650(9) 0.049(3) Uani 1 d .
C73B C 1.2083(9) 0.1125(11) 0.3174(10) 0.058(4) Uani 1 d .
H73B H 1.2063 0.1203 0.2540 0.070 Uiso 1 calc R
C74B C 1.2895(10) 0.1063(14) 0.3654(15) 0.085(5) Uani 1 d .
H74B H 1.3430 0.1124 0.3339 0.102 Uiso 1 calc R
C75B C 1.2947(12) 0.0912(13) 0.4595(14) 0.078(5) Uani 1 d .
H75B H 1.3502 0.0841 0.4913 0.094 Uiso 1 calc R
C76B C 1.2128(11) 0.0873(12) 0.5040(11) 0.067(4) Uani 1 d .
H76B H 1.2145 0.0789 0.5674 0.081 Uiso 1 calc R
C77B C 1.1308(9) 0.0953(9) 0.4597(9) 0.048(3) Uani 1 d .
H77B H 1.0773 0.0929 0.4915 0.057 Uiso 1 calc R
C10B C 0.8287(9) -0.1159(10) 0.2467(9) 0.052(3) Uani 1 d .
O10B O 0.7627(7) -0.1149(10) 0.2049(8) 0.091(4) Uani 1 d .
N30B N 1.0912(7) -0.1365(7) 0.3657(7) 0.047(2) Uani 1 d .
C31B C 1.1626(11) -0.1532(10) 0.3904(10) 0.058(4) Uani 1 d .
C32B C 1.2558(10) -0.1693(12) 0.4237(13) 0.081(5) Uani 1 d .
H32D H 1.2968 -0.1450 0.3792 0.097 Uiso 1 calc R
H32E H 1.2659 -0.2393 0.4335 0.097 Uiso 1 calc R
H32F H 1.2661 -0.1341 0.4805 0.097 Uiso 1 calc R
C22B C 0.9779(12) -0.1399(11) 0.5436(11) 0.076(5) Uani 1 d .
H22D H 0.9492 -0.0983 0.5876 0.091 Uiso 1 calc R
H22E H 1.0399 -0.1195 0.5381 0.091 Uiso 1 calc R
H22F H 0.9761 -0.2082 0.5635 0.091 Uiso 1 calc R
C21B C 0.9297(8) -0.1305(9) 0.4544(7) 0.043(3) Uani 1 d .
C11B C 0.8516(10) -0.1356(9) 0.4122(9) 0.055(3) Uani 1 d .
C12B C 0.7510(11) -0.1550(11) 0.4227(13) 0.077(5) Uani 1 d .
H12D H 0.7393 -0.1657 0.4863 0.092 Uiso 1 calc R
H12E H 0.7333 -0.2132 0.3880 0.092 Uiso 1 calc R
H12F H 0.7168 -0.0984 0.4005 0.092 Uiso 1 calc R

loop_
_atom_site_aniso_label
_atom_site_aniso_U_11
_atom_site_aniso_U_22
_atom_site_aniso_U_33
_atom_site_aniso_U_23
_atom_site_aniso_U_13
_atom_site_aniso_U_12
Mo1A 0.0443(6) 0.0356(5) 0.0404(6) -0.0034(4) 0.0050(4) 0.0011(4)
I2A 0.0715(7) 0.0701(6) 0.0615(6) -0.0080(5) -0.0218(5) 0.0010(5)
I3A 0.0672(6) 0.0409(4) 0.0620(5) 0.0047(4) 0.0011(4) 0.0054(4)
P4A 0.0430(18) 0.0323(16) 0.0426(17) 0.0005(12) 0.0104(13) 0.0023(11)
O51A 0.053(5) 0.049(5) 0.046(5) -0.013(4) 0.010(4) -0.014(4)
C52A 0.045(7) 0.030(6) 0.044(7) 0.010(5) -0.002(5) -0.003(5)
C53A 0.060(9) 0.044(7) 0.046(8) 0.004(5) 0.001(6) -0.002(5)
C54A 0.075(11) 0.059(9) 0.046(8) 0.011(6) 0.031(7) 0.009(7)
C55A 0.051(10) 0.062(10) 0.093(13) 0.021(8) 0.025(8) 0.003(6)
C56A 0.038(8) 0.094(12) 0.081(12) 0.003(9) 0.004(7) -0.009(7)
C57A 0.060(10) 0.056(9) 0.069(10) 0.010(7) -0.001(7) -0.010(6)
O61A 0.056(5) 0.039(5) 0.037(5) -0.011(3) 0.009(4) -0.008(3)
C62A 0.052(8) 0.043(7) 0.062(9) -0.015(6) 0.034(6) -0.014(5)
C63A 0.142(18) 0.037(9) 0.075(12) -0.001(7) 0.044(11) -0.011(8)
C64A 0.156(19) 0.052(11) 0.105(15) -0.023(10) 0.072(14) -0.032(11)
C65A 0.087(14) 0.068(15) 0.17(2) -0.072(14) 0.059(14) -0.038(10)
C66A 0.035(9) 0.15(2) 0.19(3) -0.12(2) -0.011(12) -0.004(11)
C67A 0.042(8) 0.101(12) 0.057(9) -0.037(8) -0.009(6) -0.013(7)
O71A 0.043(5) 0.045(5) 0.054(5) 0.005(4) 0.005(4) 0.005(3)
C72A 0.043(8) 0.038(7) 0.070(9) 0.008(6) 0.016(6) 0.009(5)
C73A 0.052(9) 0.074(10) 0.050(8) 0.013(7) -0.011(6) 0.004(7)
C74A 0.053(10) 0.099(13) 0.077(11) 0.007(9) 0.016(8) 0.019(8)
C75A 0.061(11) 0.084(12) 0.085(13) 0.019(9) -0.007(9) -0.011(8)
C76A 0.068(11) 0.072(10) 0.053(9) 0.007(7) -0.035(8) 0.008(7)
C77A 0.078(11) 0.058(9) 0.050(8) -0.010(6) -0.001(7) 0.001(7)
C22A 0.098(12) 0.091(11) 0.036(7) -0.014(8) -0.001(7) -0.020(10)
C21A 0.066(8) 0.025(6) 0.045(7) -0.006(5) 0.002(6) 0.008(5)
C11A 0.074(9) 0.010(6) 0.075(9) 0.002(5) -0.016(7) -0.003(5)
C12A 0.040(8) 0.054(10) 0.125(15) 0.009(8) 0.001(8) -0.006(6)
C10A 0.077(9) 0.025(6) 0.068(9) -0.007(6) 0.007(7) 0.001(6)
O10A 0.086(8) 0.082(8) 0.089(8) -0.001(6) 0.061(6) 0.004(6)
N30A 0.050(6) 0.046(6) 0.044(6) 0.002(5) -0.003(5) -0.002(5)
C31A 0.047(8) 0.052(8) 0.053(8) -0.004(6) 0.011(6) 0.012(6)
C32A 0.054(9) 0.074(10) 0.070(10) -0.003(8) -0.011(7) 0.003(7)
I3B 0.0585(5) 0.0417(4) 0.0659(6) -0.0075(4) 0.0009(4) 0.0054(4)
Mo1B 0.0392(5) 0.0378(5) 0.0444(6) 0.0016(4) 0.0058(4) 0.0024(4)
I2B 0.0782(7) 0.0705(6) 0.0548(5) 0.0033(5) 0.0249(4) 0.0084(5)
P4B 0.0335(17) 0.0365(17) 0.0475(18) 0.0044(13) 0.0057(12) -0.0026(11)
O51B 0.045(5) 0.044(5) 0.048(5) -0.006(4) 0.013(4) 0.001(3)
C52B 0.048(8) 0.034(6) 0.038(7) 0.002(4) -0.003(5) -0.001(5)
C53B 0.057(9) 0.049(8) 0.053(8) -0.008(6) -0.007(6) -0.009(6)
C54B 0.076(11) 0.051(9) 0.068(10) 0.014(7) 0.016(8) -0.006(7)
C55B 0.067(11) 0.064(10) 0.077(11) -0.017(8) 0.030(8) -0.013(7)
C56B 0.054(9) 0.067(10) 0.072(10) 0.021(7) -0.003(7) -0.007(7)
C57B 0.059(9) 0.049(8) 0.052(8) -0.001(6) 0.014(6) 0.004(6)
O61B 0.036(5) 0.038(5) 0.058(5) 0.007(4) -0.007(4) 0.004(3)
C62B 0.044(7) 0.056(8) 0.042(7) 0.007(5) -0.010(5) -0.012(6)
C63B 0.092(12) 0.068(12) 0.085(12) -0.009(8) -0.011(9) 0.003(9)
C64B 0.068(10) 0.033(8) 0.085(11) 0.001(6) 0.028(8) 0.005(6)
C65B 0.053(10) 0.088(14) 0.131(16) 0.044(12) 0.023(10) -0.019(9)
C66B 0.067(11) 0.093(13) 0.065(11) 0.030(9) 0.019(8) -0.010(9)
C67B 0.044(8) 0.064(9) 0.068(10) 0.021(7) 0.015(6) -0.001(6)
O71B 0.048(5) 0.060(6) 0.053(5) 0.015(4) -0.007(4) -0.011(4)
C72B 0.066(9) 0.020(6) 0.059(8) -0.002(5) -0.001(6) -0.009(5)
C73B 0.040(8) 0.068(9) 0.065(9) 0.013(7) -0.005(6) -0.006(6)
C74B 0.037(9) 0.098(14) 0.121(16) 0.011(11) 0.017(9) 0.002(8)
C75B 0.060(11) 0.067(10) 0.107(15) -0.009(9) -0.013(10) 0.016(7)
C76B 0.076(12) 0.063(10) 0.062(10) -0.012(7) -0.003(8) -0.005(7)
C77B 0.052(8) 0.038(7) 0.052(8) -0.006(5) -0.003(6) 0.008(5)
C10B 0.051(8) 0.037(7) 0.070(9) 0.003(6) 0.018(6) -0.007(6)
O10B 0.059(6) 0.120(11) 0.092(8) 0.011(7) -0.040(6) -0.022(7)
N30B 0.047(6) 0.030(6) 0.064(7) -0.005(4) 0.009(5) 0.003(4)
C31B 0.054(9) 0.058(9) 0.064(9) 0.006(6) 0.011(7) 0.009(6)
C32B 0.054(10) 0.067(11) 0.120(16) 0.004(9) -0.022(10) -0.022(7)
C22B 0.113(13) 0.045(9) 0.073(11) 0.003(7) 0.032(9) 0.028(8)
C21B 0.059(8) 0.037(6) 0.033(6) 0.007(5) 0.002(5) -0.006(6)
C11B 0.077(10) 0.027(7) 0.063(8) -0.011(5) 0.032(7) -0.002(6)
C12B 0.065(10) 0.053(10) 0.115(15) -0.021(8) 0.041(9) -0.018(7)

loop_
_atom_type_symbol
_atom_type_description
_atom_type_scat_dispersion_real
_atom_type_scat_dispersion_imag
_atom_type_scat_source
C C 0.0033 0.0016 'International Tables Vol C Tables 4.2.6.8 and 6.1.1.4'
H H 0.0000 0.0000 'International Tables Vol C Tables 4.2.6.8 and 6.1.1.4'
N N 0.0061 0.0033 'International Tables Vol C Tables 4.2.6.8 and 6.1.1.4'
O O 0.0106 0.0060 'International Tables Vol C Tables 4.2.6.8 and 6.1.1.4'
Mo Mo -1.6832 0.6857 'International Tables Vol C Tables 4.2.6.8 and 6.1.1.4'
I I -0.4742 1.8119 'International Tables Vol C Tables 4.2.6.8 and 6.1.1.4'
P P 0.1023 0.0942 'International Tables Vol C Tables 4.2.6.8 and 6.1.1.4'

loop_
_geom_angle_atom_site_label_1
_geom_angle_atom_site_label_2
_geom_angle_atom_site_label_3
_geom_angle
C10A Mo1A C21A 109.9(6)
C10A Mo1A C11A 71.6(6)
C21A Mo1A C11A 38.4(5)
C10A Mo1A N30A 165.9(5)
C21A Mo1A N30A 83.1(4)
C11A Mo1A N30A 121.1(5)
C10A Mo1A P4A 91.8(4)
C21A Mo1A P4A 89.3(3)
C11A Mo1A P4A 91.8(3)
N30A Mo1A P4A 93.8(3)
C10A Mo1A I3A 88.0(4)
C21A Mo1A I3A 102.2(3)
C11A Mo1A I3A 99.7(3)
N30A Mo1A I3A 83.9(3)
P4A Mo1A I3A 167.85(9)
C10A Mo1A I2A 84.3(4)
C21A Mo1A I2A 161.5(4)
C11A Mo1A I2A 153.7(4)
N30A Mo1A I2A 84.2(3)
P4A Mo1A I2A 78.24(9)
I3A Mo1A I2A 89.65(6)
O51A P4A O61A 98.4(4)
O51A P4A O71A 96.7(5)
O61A P4A O71A 104.2(5)
O51A P4A Mo1A 123.5(4)
O61A P4A Mo1A 113.6(3)
O71A P4A Mo1A 117.1(3)
C52A O51A P4A 127.6(7)
C57A C52A C53A 122.2(13)
C57A C52A O51A 118.1(11)
C53A C52A O51A 119.6(11)
C52A C53A C54A 118.2(13)
C55A C54A C53A 120.4(15)
C54A C55A C56A 120.3(14)
C55A C56A C57A 119.4(14)
C52A C57A C56A 119.3(14)
C62A O61A P4A 127.8(8)
C63A C62A O61A 124.1(13)
C63A C62A C67A 120.4(13)
O61A C62A C67A 115.2(13)
C62A C63A C64A 120.9(18)
C65A C64A C63A 120(2)
C64A C65A C66A 122.1(16)
C67A C66A C65A 120(2)
C66A C67A C62A 116.4(19)
C72A O71A P4A 127.3(8)
O71A C72A C77A 118.3(12)
O71A C72A C73A 122.0(12)
C77A C72A C73A 119.6(13)
C74A C73A C72A 117.7(13)
C75A C74A C73A 120.7(15)
C76A C75A C74A 121.9(15)
C75A C76A C77A 119.3(14)
C72A C77A C76A 120.7(14)
C11A C21A C22A 144.5(13)
C11A C21A Mo1A 73.0(8)
C22A C21A Mo1A 142.2(10)
C21A C11A C12A 141.0(14)
C21A C11A Mo1A 68.6(7)
C12A C11A Mo1A 150.0(12)
O10A C10A Mo1A 177.7(12)
C31A N30A Mo1A 176.1(11)
N30A C31A C32A 176.9(14)
C21B Mo1B C10B 110.7(5)
C21B Mo1B C11B 37.0(5)
C10B Mo1B C11B 73.9(6)
C21B Mo1B N30B 81.3(4)
C10B Mo1B N30B 167.7(4)
C11B Mo1B N30B 117.9(5)
C21B Mo1B P4B 92.3(4)
C10B Mo1B P4B 89.2(4)
C11B Mo1B P4B 95.4(3)
N30B Mo1B P4B 93.0(3)
C21B Mo1B I3B 97.7(4)
C10B Mo1B I3B 90.4(4)
C11B Mo1B I3B 94.6(3)
N30B Mo1B I3B 85.3(3)
P4B Mo1B I3B 169.51(9)
C21B Mo1B I2B 162.0(3)
C10B Mo1B I2B 85.3(3)
C11B Mo1B I2B 158.5(4)
N30B Mo1B I2B 83.3(3)
P4B Mo1B I2B 79.20(9)
I3B Mo1B I2B 90.32(5)
O61B P4B O71B 98.1(5)
O61B P4B O51B 104.2(5)
O71B P4B O51B 96.0(5)
O61B P4B Mo1B 115.0(3)
O71B P4B Mo1B 122.2(4)
O51B P4B Mo1B 117.8(3)
C52B O51B P4B 123.9(7)
C53B C52B C57B 120.0(12)
C53B C52B O51B 116.9(11)
C57B C52B O51B 122.8(11)
C52B C53B C54B 122.5(14)
C53B C54B C55B 116.5(15)
C56B C55B C54B 120.4(15)
C55B C56B C57B 122.3(15)
C52B C57B C56B 118.2(14)
C62B O61B P4B 122.7(7)
C64B C62B C67B 122.1(12)
C64B C62B O61B 119.9(12)
C67B C62B O61B 117.9(12)
C65B C63B C64B 121.9(17)
C62B C64B C63B 117.8(14)
C63B C65B C66B 118.1(15)
C65B C66B C67B 122.2(14)
C62B C67B C66B 117.7(15)
C72B O71B P4B 129.7(8)
C73B C72B C77B 121.6(13)
C73B C72B O71B 118.2(12)
C77B C72B O71B 120.0(12)
C74B C73B C72B 118.6(15)
C73B C74B C75B 122.1(16)
C74B C75B C76B 116.7(16)
C77B C76B C75B 123.2(17)
C76B C77B C72B 117.7(14)
O10B C10B Mo1B 177.3(13)
C31B N30B Mo1B 173.3(10)
N30B C31B C32B 177.0(15)
C11B C21B C22B 144.7(13)
C11B C21B Mo1B 71.8(8)
C22B C21B Mo1B 142.8(11)
C21B C11B C12B 145.1(14)
C21B C11B Mo1B 71.2(8)
C12B C11B Mo1B 143.1(12)

loop_
_geom_bond_atom_site_label_1
_geom_bond_atom_site_label_2
_geom_bond_distance
Mo1A C10A 1.977(15)
Mo1A C21A 2.019(12)
Mo1A C11A 2.074(13)
Mo1A N30A 2.217(11)
Mo1A P4A 2.477(4)
Mo1A I3A 2.818(3)
Mo1A I2A 2.851(3)
P4A O51A 1.570(9)
P4A O61A 1.590(8)
P4A O71A 1.633(9)
O51A C52A 1.423(15)
C52A C57A 1.335(18)
C52A C53A 1.377(17)
C53A C54A 1.404(19)
C54A C55A 1.36(2)
C55A C56A 1.37(2)
C56A C57A 1.42(2)
O61A C62A 1.391(14)
C62A C63A 1.38(2)
C62A C67A 1.412(19)
C63A C64A 1.41(2)
C64A C65A 1.27(3)
C65A C66A 1.43(4)
C66A C67A 1.41(3)
O71A C72A 1.385(16)
C72A C77A 1.40(2)
C72A C73A 1.42(2)
C73A C74A 1.40(2)
C74A C75A 1.39(2)
C75A C76A 1.34(3)
C76A C77A 1.40(2)
C22A C21A 1.470(17)
C21A C11A 1.346(18)
C11A C12A 1.46(2)
C10A O10A 1.154(16)
N30A C31A 1.106(15)
C31A C32A 1.48(2)
I3B Mo1B 2.821(3)
Mo1B C21B 2.026(11)
Mo1B C10B 2.025(14)
Mo1B C11B 2.034(12)
Mo1B N30B 2.191(11)
Mo1B P4B 2.472(4)
Mo1B I2B 2.853(3)
P4B O61B 1.584(8)
P4B O71B 1.585(9)
P4B O51B 1.624(8)
O51B C52B 1.394(15)
C52B C53B 1.369(18)
C52B C57B 1.383(19)
C53B C54B 1.39(2)
C54B C55B 1.42(2)
C55B C56B 1.34(2)
C56B C57B 1.39(2)
O61B C62B 1.416(14)
C62B C64B 1.357(19)
C62B C67B 1.376(18)
C63B C65B 1.36(2)
C63B C64B 1.42(2)
C65B C66B 1.37(3)
C66B C67B 1.40(2)
O71B C72B 1.410(16)
C72B C73B 1.38(2)
C72B C77B 1.388(18)
C73B C74B 1.37(2)
C74B C75B 1.39(3)
C75B C76B 1.39(2)
C76B C77B 1.35(2)
C10B O10B 1.129(16)
N30B C31B 1.123(17)
C31B C32B 1.46(2)
C22B C21B 1.46(2)
C21B C11B 1.288(18)
C11B C12B 1.52(2)
